data_1571648
loop_
_publ_author_name
'Prieto Otoya, Tayler D.'
'McQuaid, Kane T.'
'Paterson, Neil G.'
'Cardin, David J.'
'Kellett, Andrew'
'Cardin, Christine J.'

_publ_section_title
;
 Re-pairing DNA: binding of a ruthenium phi complex to a double mismatch.
;
_journal_issue 24
_journal_name_full 'Chemical science'
_journal_page_first 9096
_journal_page_last 9103
_journal_paper_doi 10.1039/d4sc01448k
_journal_volume 15
_journal_year 2024
_chemical_formula_moiety '0.2(C38 H26 N6 Ru), 0.4(F6 P), 0.2(C2 H3 N)'
_chemical_formula_sum 'C38 H26 F0.05 N6 P0.05 Ru'
_chemical_formula_weight 670.21
_chemical_name_common '[Ru(phen)2phi](PF6)2'
_chemical_name_systematic 'bis(1,10-phenanthroline)-(phenanthrenediamine)-ruthenium hexafluorophosphate'
_space_group_crystal_system monoclinic
_space_group_IT_number 14
_space_group_name_Hall '-P 2yn'
_space_group_name_H-M_alt 'P 1 21/n 1'
_atom_sites_solution_hydrogens mixed
_atom_sites_solution_primary dual
_audit_block_doi 10.5517/ccdc.csd.cc2g1mw1
_audit_creation_date 2023-03-16
_audit_creation_method
;
Olex2 1.3
(compiled 2020.11.12 svn.r5f609507 for OlexSys, GUI svn.r6408)
;
_audit_update_record
;
2023-05-26 deposited with the CCDC.	2024-05-13 downloaded from the CCDC.
;
_cell_angle_alpha 90
_cell_angle_beta 98.0083(4)
_cell_angle_gamma 90
_cell_formula_units_Z 20
_cell_length_a 15.17387(7)
_cell_length_b 18.69703(8)
_cell_length_c 16.12642(7)
_cell_measurement_reflns_used 142606
_cell_measurement_temperature 294.7(7)
_cell_measurement_theta_max 75.7210
_cell_measurement_theta_min 3.6000
_cell_volume 4530.55(3)
_computing_cell_refinement 'CrysAlisPro 1.171.42.58a (Rigaku OD, 2022)'
_computing_data_collection 'CrysAlisPro 1.171.42.58a (Rigaku OD, 2022)'
_computing_data_reduction 'CrysAlisPro 1.171.42.58a (Rigaku OD, 2022)'
_computing_molecular_graphics 'Olex2 1.3 (Dolomanov et al., 2009)'
_computing_publication_material 'Olex2 1.3 (Dolomanov et al., 2009)'
_computing_structure_refinement 'SHELXL 2018/3 (Sheldrick, 2015)'
_computing_structure_solution 'SHELXT 2018/2 (Sheldrick, 2018)'
_diffrn_ambient_environment air
_diffrn_ambient_temperature 100
_diffrn_detector 'Hybrid Pixel Array Detector'
_diffrn_detector_area_resol_mean 10.0000
_diffrn_detector_type HyPix
_diffrn_measured_fraction_theta_full 1.000
_diffrn_measured_fraction_theta_max 0.974
_diffrn_measurement_details
;
List of Runs (angles in degrees, time in seconds):

  # Type    Start    End  Width  t~exp~   \w     \q     \k     \f   Frames
#--------------------------------------------------------------------------
  1  \w    -84.00  -9.00   0.50    3.00    --  -47.90 120.00 104.00  150
  2  \w   -121.00 -53.00   0.50    3.00    --  -47.90-155.00-136.00  136
  3  \w     75.00 121.00   0.50    3.00    --   47.90 155.00 -99.00   92
  4  \w     31.00  94.00   0.50    3.00    --   47.90-120.00  19.00  126
  5  \w     50.00 116.00   0.50    3.00    --   47.90-155.00-136.00  132
  6  \w    -84.00 -15.00   0.50    3.00    --  -88.50 120.00 104.00  138
  7  \w   -160.00 -77.00   0.50    3.00    --  -88.50-120.00  19.00  166
  8  \w   -106.00 -28.00   0.50    3.00    --  -88.50 155.00 -99.00  156
  9  \w   -145.00 -53.00   0.50    3.00    --  -88.50-155.00-136.00  184
 10  \w     98.00 178.00   0.50    3.00    --  106.91 120.00 104.00  160
 11  \w     50.00 133.00   0.50    3.00    --  106.91-155.00-136.00  166
 12  \w     34.00 109.00   0.50    3.00    --  106.91-120.00  19.00  150
 13  \w     75.00 162.00   0.50    3.00    --  106.91 155.00 -99.00  174
 14  \w   -121.00 -24.00   0.50    3.00    --  -47.90 -77.00-150.00  194
 15  \w   -121.00 -24.00   0.50    3.00    --  -47.90 -77.00 -60.00  194
 16  \w   -121.00 -24.00   0.50    3.00    --  -47.90 -77.00 -90.00  194
 17  \w   -121.00 -24.00   0.50    3.00    --  -47.90 -77.00-180.00  194
 18  \w   -121.00 -33.00   0.50    3.00    --  -47.90 -38.00 150.00  176
 19  \w   -121.00 -31.00   0.50    3.00    --  -47.90 -60.00 -20.81  180
 20  \w   -121.00 -33.00   0.50    3.00    --  -47.90 -43.00  19.59  176
 21  \w   -121.00 -24.00   0.50    3.00    --  -47.90 -77.00   0.00  194
 22  \w   -121.00 -24.00   0.50    3.00    --  -47.90 -77.00 120.00  194
 23  \w   -121.00 -24.00   0.50    3.00    --  -47.90 -77.00  60.00  194
 24  \w   -121.00 -24.00   0.50    3.00    --  -47.90 -77.00  90.00  194
 25  \w   -106.00 -28.00   0.50    3.00    --  -47.90 155.00 -99.00  156
 26  \w   -121.00 -33.00   0.50    3.00    --  -47.90 -38.00-120.00  176
 27  \w   -121.00 -33.00   0.50    3.00    --  -47.90 -38.00  60.00  176
 28  \w     33.00 122.00   0.50    3.00    --   47.90  38.00-120.00  178
 29  \w   -160.00 -65.00   0.50    3.00    --  -88.50 -77.00-158.83  190
 30  \w   -160.00 -65.00   0.50    3.00    --  -88.50 -76.00  76.23  190
 31  \w   -160.00 -65.00   0.50    3.00    --  -88.50 -75.00-142.08  190
 32  \w   -160.00 -65.00   0.50    3.00    --  -88.50 -77.00-120.00  190
 33  \w   -160.00 -65.00   0.50    3.00    --  -88.50 -77.00-150.00  190
 34  \w   -160.00 -65.00   0.50    3.00    --  -88.50 -75.00 -41.70  190
 35  \w   -160.00 -65.00   0.50    3.00    --  -88.50 -75.00   7.90  190
 36  \w   -160.00 -65.00   0.50    3.00    --  -88.50 -76.00 -96.54  190
 37  \w   -160.00 -67.00   0.50    3.00    --  -88.50 -72.00  26.47  186
 38  \w   -160.00 -67.00   0.50    3.00    --  -88.50 -70.00  89.35  186
 39  \w   -160.00 -65.00   0.50    3.00    --  -88.50 -75.00 -85.21  190
 40  \w   -160.00 -65.00   0.50    3.00    --  -88.50 -75.00 154.61  190
 41  \w   -160.00 -67.00   0.50    3.00    --  -88.50 -72.00-172.88  186
 42  \w   -160.00 -66.00   0.50    3.00    --  -88.50 -73.00 -78.80  188
 43  \w   -160.00 -67.00   0.50    3.00    --  -88.50 -70.00  58.04  186
 44  \w   -160.00 -65.00   0.50    3.00    --  -88.50 -75.00 -23.09  190
 45  \w   -160.00 -65.00   0.50    3.00    --  -88.50 -77.00  90.00  190
 46  \w   -160.00 -65.00   0.50    3.00    --  -88.50 -75.00  37.75  190
 47  \w   -160.00 -66.00   0.50    3.00    --  -88.50 -74.00 -54.78  188
 48  \w   -160.00 -65.00   0.50    3.00    --  -88.50 -77.00-180.00  190
 49  \w   -160.00 -65.00   0.50    3.00    --  -88.50 -77.00   0.00  190
 50  \w   -160.00 -65.00   0.50    3.00    --  -88.50 -77.00  60.00  190
 51  \w   -160.00 -65.00   0.50    3.00    --  -88.50 -77.00 -60.00  190
 52  \w   -160.00 -65.00   0.50    3.00    --  -88.50 -76.00 143.62  190
 53  \w   -160.00 -65.00   0.50    3.00    --  -88.50 -76.00 131.22  190
 54  \w   -160.00 -66.00   0.50    3.00    --  -88.50 -74.00  48.12  188
 55  \w   -160.00 -65.00   0.50    3.00    --  -88.50 -77.00 171.80  190
 56  \w   -160.00 -65.00   0.50    3.00    --  -88.50 -77.00 120.00  190
 57  \w   -160.00 -67.00   0.50    3.00    --  -88.50 -72.00-113.34  186
 58  \w   -160.00 -65.00   0.50    3.00    --  -88.50 -75.00  -8.63  190
 59  \w   -160.00 -65.00   0.50    3.00    --  -88.50 -77.00 -30.00  190
 60  \w   -160.00 -65.00   0.50    3.00    --  -88.50 -76.00  17.22  190
 61  \w   -160.00 -66.00   0.50    3.00    --  -88.50 -73.00-137.78  188
 62  \w   -160.00 -67.00   0.50    3.00    --  -88.50 -70.00  99.06  186
 63  \w     34.00 105.00   0.50    3.00    --  106.91 -77.00 -30.00  142
 64  \w     34.00 106.00   0.50    3.00    --  106.91 -94.00-120.00  144
 65  \w     34.00 105.00   0.50    3.00    --  106.91 -77.00  30.00  142
 66  \w     34.00 112.00   0.50    3.00    --  106.91-125.00 120.00  156
 67  \w     34.00  71.00   0.50    3.00    --  106.91 -61.00  90.00   74
 68  \w     34.00 106.00   0.50    3.00    --  106.91 -94.00-180.00  144
 69  \w     34.00 105.00   0.50    3.00    --  106.91 -77.00-150.00  142
 70  \w     34.00 112.00   0.50    3.00    --  106.91-125.00 -30.00  156
 71  \w     34.00 106.00   0.50    3.00    --  106.91 -94.00 120.00  144
 72  \w     34.00 106.00   0.50    3.00    --  106.91 -94.00  30.00  144
 73  \w     46.00 127.00   0.50    3.00    --  106.91-146.00  47.82  162
 74  \w     34.00  71.00   0.50    3.00    --  106.91 -61.00 -90.00   74
 75  \w     34.00 106.00   0.50    3.00    --  106.91 -94.00-150.00  144
 76  \w     34.00  71.00   0.50    3.00    --  106.91 -61.00-120.00   74
 77  \w   -121.00 -24.00   0.50    3.00    --  -47.90 -77.00 -30.00  194
 78  \w   -121.00 -32.00   0.50    3.00    --  -47.90 -57.00  30.00  178
 79  \w   -121.00 -33.00   0.50    3.00    --  -47.90 -38.00 -60.00  176
 80  \w   -121.00 -24.00   0.50    3.00    --  -47.90 -77.00  30.00  194
 81  \w   -121.00 -27.00   0.50    3.00    --  -47.90 -70.00 -13.34  188
 82  \w   -121.00 -24.00   0.50    3.00    --  -47.90 -77.00 150.00  194
 83  \w   -121.00 -24.00   0.50    3.00    --  -47.90 -77.00-120.00  194
 84  \w     24.00 121.00   0.50    3.00    --   47.90  77.00   0.00  194
 85  \w     32.00 121.00   0.50    3.00    --   47.90  57.00 120.00  178
 86  \w     32.00 121.00   0.50    3.00    --   47.90  57.00-120.00  178
 87  \w     32.00 121.00   0.50    3.00    --   47.90  57.00-180.00  178
 88  \w     33.00 123.00   0.50    3.00    --   47.90  19.00  90.00  180
 89  \w     33.00 123.00   0.50    3.00    --   47.90  19.00 -90.00  180
 90  \w     33.00 123.00   0.50    3.00    --   47.90  19.00   0.00  180
 91  \w     32.00 121.00   0.50    3.00    --   47.90  57.00 -60.00  178
 92  \w     32.00 121.00   0.50    3.00    --   47.90  57.00 150.00  178
 93  \w     32.00 121.00   0.50    3.00    --   47.90  57.00  60.00  178
 94  \w     32.00 121.00   0.50    3.00    --   47.90  57.00  90.00  178
;
_diffrn_measurement_device 'four-circle diffractometer'
_diffrn_measurement_device_type 'XtaLAB Synergy, Dualflex, HyPix'
_diffrn_measurement_method '\w scans'
_diffrn_orient_matrix_type 'CrysAlisPro convention (1999,Acta A55,543-557)'
_diffrn_orient_matrix_UB_11 -0.0315316000
_diffrn_orient_matrix_UB_12 -0.0370719000
_diffrn_orient_matrix_UB_13 0.0759560000
_diffrn_orient_matrix_UB_21 0.0312945000
_diffrn_orient_matrix_UB_22 -0.0726206000
_diffrn_orient_matrix_UB_23 -0.0303887000
_diffrn_orient_matrix_UB_31 0.0923888000
_diffrn_orient_matrix_UB_32 0.0120040000
_diffrn_orient_matrix_UB_33 0.0511212000
_diffrn_radiation_monochromator mirror
_diffrn_radiation_probe x-ray
_diffrn_radiation_type 'Cu K\a'
_diffrn_radiation_wavelength 1.54184
_diffrn_reflns_av_R_equivalents 0.0847
_diffrn_reflns_av_unetI/netI 0.0184
_diffrn_reflns_Laue_measured_fraction_full 1.000
_diffrn_reflns_Laue_measured_fraction_max 0.974
_diffrn_reflns_limit_h_max 19
_diffrn_reflns_limit_h_min -18
_diffrn_reflns_limit_k_max 23
_diffrn_reflns_limit_k_min -23
_diffrn_reflns_limit_l_max 20
_diffrn_reflns_limit_l_min -20
_diffrn_reflns_number 250622
_diffrn_reflns_point_group_measured_fraction_full 1.000
_diffrn_reflns_point_group_measured_fraction_max 0.974
_diffrn_reflns_theta_full 67.684
_diffrn_reflns_theta_max 76.272
_diffrn_reflns_theta_min 3.640
_diffrn_source 'micro-focus sealed X-ray tube'
_diffrn_source_type 'PhotonJet (Cu) X-ray Source'
_exptl_absorpt_coefficient_mu 15.093
_exptl_absorpt_correction_T_max 1.00000
_exptl_absorpt_correction_T_min 0.34281
_exptl_absorpt_correction_type multi-scan
_exptl_absorpt_process_details
;
CrysAlisPro 1.171.42.58a (Rigaku Oxford Diffraction, 2022)
Empirical absorption correction using spherical harmonics,
implemented in SCALE3 ABSPACK scaling algorithm.
;
_exptl_crystal_colour Red
_exptl_crystal_density_diffrn 4.913
_exptl_crystal_description octahedron
_exptl_crystal_F_000 6824
_exptl_crystal_recrystallization_method 'Re-crystallisation from solvent: Acetonitrile'
_refine_diff_density_max 1.105
_refine_diff_density_min -0.861
_refine_diff_density_rms 0.078
_refine_ls_extinction_method none
_refine_ls_goodness_of_fit_ref 0.938
_refine_ls_hydrogen_treatment mixed
_refine_ls_matrix_type full
_refine_ls_number_parameters 572
_refine_ls_number_reflns 9242
_refine_ls_number_restraints 0
_refine_ls_restrained_S_all 0.938
_refine_ls_R_factor_all 0.0522
_refine_ls_R_factor_gt 0.0491
_refine_ls_shift/su_max 0.002
_refine_ls_shift/su_mean 0.000
_refine_ls_structure_factor_coef Fsqd
_refine_ls_weighting_details 'w=1/[\s^2^(Fo^2^)+(0.2000P)^2^] where P=(Fo^2^+2Fc^2^)/3'
_refine_ls_weighting_scheme calc
_refine_ls_wR_factor_gt 0.1910
_refine_ls_wR_factor_ref 0.1989
_reflns_Friedel_coverage 0.000
_reflns_number_gt 8354
_reflns_number_total 9242
_reflns_threshold_expression 'I > 2\s(I)'
_cod_data_source_file d4sc01448k2.cif
_cod_data_source_block exp_tayler_auto
_cod_depositor_comments 'Adding full bibliography for 1571648.cif.'
_cod_database_code 1571648
_shelx_shelxl_version_number 2018/3
_chemical_oxdiff_usercomment 'Clear plate'
_shelx_space_group_comment
;
The symmetry employed for this shelxl refinement is uniquely defined
by the following loop, which should always be used as a source of
symmetry information in preference to the above space-group names.
They are only intended as comments.
;
_reflns_odcompleteness_completeness 100.00
_reflns_odcompleteness_iscentric 1
_reflns_odcompleteness_theta 66.97
_olex2_refinement_description
;
1. Fixed Uiso
 At 1.2 times of:
  All C(H) groups
 At 1.5 times of:
  All C(H,H,H) groups
2.a Aromatic/amide H refined with riding coordinates:
 C00K(H00K), C00L(H00L), C00S(H00S), C00V(H00V), C00Y(H00Y), C00Z(H00Z),
 C010(H010), C011(H011), C012(H012), C014(H014), C015(H015), C017(H017),
 C018(H018), C019(H019), C01A(H01A), C01B(H01B), C01C(H01C), C01E(H01E),
 C01F(H01F), C01G(H01G), C01H(H01H), C01J(H01J), C01M(H01M)
2.b Idealised Me refined as rotating group:
 C01O(H01D,H01I,H01K)
;
_smtbx_masks_void_probe_radius 1.2
_smtbx_masks_void_truncation_radius 1.2
_olex2_submission_special_instructions 'No special instructions were received'
_oxdiff_exptl_absorpt_empirical_details
;
Empirical correction (ABSPACK) includes:
- Absorption correction using spherical harmonics
- Frame scaling
;
_oxdiff_exptl_absorpt_empirical_full_max 1.952
_oxdiff_exptl_absorpt_empirical_full_min 0.337

loop_
_space_group_symop_operation_xyz
'x, y, z'
'-x+1/2, y+1/2, -z+1/2'
'-x, -y, -z'
'x-1/2, -y-1/2, z-1/2'

loop_
_atom_site_label
_atom_site_type_symbol
_atom_site_fract_x
_atom_site_fract_y
_atom_site_fract_z
_atom_site_U_iso_or_equiv
_atom_site_adp_type
_atom_site_occupancy
_atom_site_site_symmetry_order
_atom_site_calc_flag
_atom_site_refinement_flags_posn
_atom_site_refinement_flags_adp
_atom_site_refinement_flags_occupancy
_atom_site_disorder_assembly
_atom_site_disorder_group
Ru01 Ru 0.72957(2) 0.32082(2) 0.33894(2) 0.03963(13) Uani 1 1 d . . . . .
P002 P 1.03706(6) 0.23957(4) 0.49040(6) 0.0582(2) Uani 1 1 d . . . . .
P003 P 0.21210(8) 0.51684(7) 0.31533(7) 0.0787(3) Uani 1 1 d . . . . .
F004 F 0.93836(15) 0.21178(14) 0.45707(15) 0.0804(6) Uani 1 1 d . . . . .
N005 N 0.62951(15) 0.38896(12) 0.36814(14) 0.0441(5) Uani 1 1 d . . . . .
F006 F 1.0765(2) 0.17723(11) 0.4396(2) 0.0862(8) Uani 1 1 d . . . . .
N007 N 0.72483(16) 0.35217(12) 0.21854(15) 0.0446(5) Uani 1 1 d . . . . .
N008 N 0.74410(15) 0.27503(12) 0.45806(14) 0.0442(5) Uani 1 1 d . . . . .
N009 N 0.83207(18) 0.26935(14) 0.29956(16) 0.0448(5) Uani 1 1 d . . . . .
N00A N 0.64630(16) 0.23231(12) 0.31812(14) 0.0446(5) Uani 1 1 d . . . . .
F00B F 1.13412(16) 0.26878(14) 0.5225(2) 0.0946(8) Uani 1 1 d . . . . .
F00C F 1.0420(3) 0.19084(16) 0.57071(18) 0.1057(10) Uani 1 1 d . . . . .
N00D N 0.80318(16) 0.41129(12) 0.37610(15) 0.0451(5) Uani 1 1 d . . . . .
F00E F 0.99757(18) 0.30351(15) 0.53896(19) 0.0919(8) Uani 1 1 d . . . . .
F00F F 1.03107(19) 0.28868(14) 0.40930(18) 0.0924(7) Uani 1 1 d . . . . .
C00G C 0.70094(19) 0.21147(15) 0.46098(17) 0.0452(6) Uani 1 1 d . . . . .
C00H C 0.92395(18) 0.25075(15) 0.18652(19) 0.0466(6) Uani 1 1 d . . . . .
C00I C 0.84987(18) 0.28053(14) 0.22415(17) 0.0432(5) Uani 1 1 d . . . . .
C00J C 0.75257(19) 0.46734(14) 0.39807(17) 0.0449(6) Uani 1 1 d . . . . .
C00K C 0.9295(2) 0.4869(2) 0.4015(2) 0.0645(8) Uani 1 1 d . . . . .
H00K H 0.990359 0.492528 0.401320 0.077 Uiso 1 1 calc R U . . .
C00L C 0.5111(2) 0.49542(19) 0.4018(2) 0.0597(8) Uani 1 1 d . . . . .
H00L H 0.470781 0.530864 0.411479 0.072 Uiso 1 1 calc R U . . .
C00M C 0.7870(2) 0.33107(15) 0.1765(2) 0.0443(6) Uani 1 1 d . . . . .
C00N C 0.6467(2) 0.18910(15) 0.3859(2) 0.0473(7) Uani 1 1 d . . . . .
C00O C 0.8733(3) 0.32437(16) 0.0579(3) 0.0540(8) Uani 1 1 d . . . . .
C00P C 0.65886(19) 0.45535(14) 0.39265(17) 0.0435(6) Uani 1 1 d . . . . .
C00Q C 0.7054(3) 0.16845(18) 0.5329(2) 0.0563(8) Uani 1 1 d . . . . .
C00S C 0.7932(2) 0.29748(19) 0.52835(18) 0.0522(6) Uani 1 1 d . . . . .
H00S H 0.822146 0.341302 0.528006 0.063 Uiso 1 1 calc R U . . .
C00T C 0.6027(2) 0.51088(17) 0.41109(19) 0.0520(7) Uani 1 1 d . . . . .
C00U C 0.8006(2) 0.35148(15) 0.09253(18) 0.0481(6) Uani 1 1 d . . . . .
C00V C 0.4818(2) 0.4296(2) 0.3789(2) 0.0640(8) Uani 1 1 d . . . . .
H00V H 0.421473 0.419062 0.374598 0.077 Uiso 1 1 calc R U . . .
C00W C 0.9350(2) 0.27217(16) 0.1053(2) 0.0514(7) Uani 1 1 d . . . . .
C00X C 0.5968(2) 0.12571(16) 0.3840(2) 0.0567(7) Uani 1 1 d . . . . .
C00Y C 0.9827(2) 0.20158(18) 0.2303(2) 0.0575(7) Uani 1 1 d . . . . .
H00Y H 0.975518 0.188194 0.284507 0.069 Uiso 1 1 calc R U . . .
C00Z C 0.5427(2) 0.37632(17) 0.3613(2) 0.0534(7) Uani 1 1 d . . . . .
H00Z H 0.521367 0.331230 0.344395 0.064 Uiso 1 1 calc R U . . .
C010 C 0.8902(2) 0.42223(17) 0.3783(2) 0.0563(7) Uani 1 1 d . . . . .
H010 H 0.925540 0.384955 0.363612 0.068 Uiso 1 1 calc R U . . .
C011 C 0.8029(2) 0.2577(2) 0.6025(2) 0.0637(8) Uani 1 1 d . . . . .
H011 H 0.838628 0.274746 0.649929 0.076 Uiso 1 1 calc R U . . .
C012 C 0.5951(2) 0.21387(17) 0.2463(2) 0.0546(7) Uani 1 1 d . . . . .
H012 H 0.594823 0.242810 0.199384 0.065 Uiso 1 1 calc R U . . .
C013 C 0.7882(2) 0.53466(16) 0.4222(2) 0.0553(7) Uani 1 1 d . . . . .
C014 C 0.8804(2) 0.54314(18) 0.4248(2) 0.0616(8) Uani 1 1 d . . . . .
H014 H 0.907790 0.586170 0.442009 0.074 Uiso 1 1 calc R U . . .
C015 C 0.7601(3) 0.1942(2) 0.6051(2) 0.0666(9) Uani 1 1 d . . . . .
H015 H 0.766609 0.167581 0.654266 0.080 Uiso 1 1 calc R U . . .
C016 C 0.7426(3) 0.39920(18) 0.0458(2) 0.0572(7) Uani 1 1 d . . . . .
C017 C 0.6411(3) 0.57825(17) 0.4358(2) 0.0624(8) Uani 1 1 d . . . . .
H017 H 0.604264 0.615480 0.447895 0.075 Uiso 1 1 calc R U . . .
C018 C 0.7291(3) 0.58947(16) 0.4420(2) 0.0662(9) Uani 1 1 d . . . . .
H018 H 0.752032 0.633913 0.459552 0.079 Uiso 1 1 calc R U . . .
C019 C 0.6048(3) 0.08316(19) 0.4584(3) 0.0741(10) Uani 1 1 d . . . . .
H019 H 0.573359 0.040445 0.457728 0.089 Uiso 1 1 calc R U . . .
C01A C 1.0055(3) 0.24150(19) 0.0692(3) 0.0654(9) Uani 1 1 d . . . . .
H01A H 1.013635 0.254258 0.015017 0.078 Uiso 1 1 calc R U . . .
C01B C 0.6565(3) 0.10303(19) 0.5292(2) 0.0690(9) Uani 1 1 d . . . . .
H01B H 0.660352 0.073854 0.576273 0.083 Uiso 1 1 calc R U . . .
C01C C 0.7570(3) 0.4201(2) -0.0331(2) 0.0694(10) Uani 1 1 d . . . . .
H01C H 0.717218 0.450830 -0.064321 0.083 Uiso 1 1 calc R U . . .
F01D F 0.1422(3) 0.4965(3) 0.2404(3) 0.1561(16) Uani 1 1 d . . . . .
C01E C 0.5430(3) 0.10828(18) 0.3092(3) 0.0669(9) Uani 1 1 d . . . . .
H01E H 0.507814 0.067377 0.305604 0.080 Uiso 1 1 calc R U . . .
C01F C 0.5427(2) 0.1525(2) 0.2407(2) 0.0646(8) Uani 1 1 d . . . . .
H01F H 0.507400 0.141297 0.190513 0.077 Uiso 1 1 calc R U . . .
C01G C 1.0517(3) 0.17289(18) 0.1928(3) 0.0659(11) Uani 1 1 d . . . . .
H01G H 1.090566 0.140126 0.221746 0.079 Uiso 1 1 calc R U . . .
C01H C 0.8863(3) 0.3486(3) -0.0216(2) 0.0748(11) Uani 1 1 d . . . . .
H01H H 0.934972 0.332013 -0.045148 0.090 Uiso 1 1 calc R U . . .
C01I C 0.3108(3) 0.2718(2) 0.3256(3) 0.0825(12) Uani 1 1 d . . . . .
C01J C 1.0626(3) 0.1929(2) 0.1128(3) 0.0696(11) Uani 1 1 d . . . . .
H01J H 1.108813 0.173427 0.087864 0.084 Uiso 1 1 calc R U . . .
N01K N 0.3809(3) 0.2688(3) 0.3123(3) 0.1091(14) Uani 1 1 d . . . . .
F01L F 0.2834(3) 0.5409(3) 0.3905(3) 0.1591(17) Uani 1 1 d . . . . .
C01M C 0.8296(4) 0.3956(2) -0.0652(2) 0.0822(12) Uani 1 1 d . . . . .
H01M H 0.840457 0.411253 -0.117526 0.099 Uiso 1 1 calc R U . . .
C01O C 0.2202(4) 0.2714(5) 0.3395(5) 0.138(3) Uani 1 1 d . . . . .
H01D H 0.200476 0.222963 0.343642 0.207 Uiso 1 1 calc R U . . .
H01I H 0.184341 0.294768 0.293639 0.207 Uiso 1 1 calc R U . . .
H01K H 0.214766 0.296355 0.390596 0.207 Uiso 1 1 calc R U . . .
F4 F 0.2132(7) 0.5886(3) 0.2757(4) 0.271(5) Uani 1 1 d . . . . .
H009 H 0.861(2) 0.2522(19) 0.323(2) 0.042(10) Uiso 1 1 d . . . . .
F5 F 0.2798(5) 0.4980(9) 0.2620(6) 0.377(8) Uani 1 1 d . . . . .
F8 F 0.2104(9) 0.4489(3) 0.3565(5) 0.354(8) Uani 1 1 d . . . . .
F9 F 0.1437(3) 0.5429(5) 0.3668(4) 0.256(4) Uani 1 1 d . . . . .
H007 H 0.680(2) 0.3818(17) 0.186(2) 0.051(8) Uiso 1 1 d . . . . .
H016 H 0.684(4) 0.402(3) 0.068(3) 0.098(15) Uiso 1 1 d . . . . .

loop_
_atom_site_aniso_label
_atom_site_aniso_U_11
_atom_site_aniso_U_22
_atom_site_aniso_U_33
_atom_site_aniso_U_23
_atom_site_aniso_U_13
_atom_site_aniso_U_12
Ru01 0.03587(19) 0.04451(19) 0.03901(19) 0.00071(6) 0.00701(12) 0.00207(6)
P002 0.0531(5) 0.0586(4) 0.0600(5) -0.0005(3) -0.0019(4) 0.0011(3)
P003 0.0679(6) 0.0960(7) 0.0712(6) 0.0191(5) 0.0058(5) 0.0178(5)
F004 0.0605(13) 0.0951(16) 0.0816(14) -0.0137(12) -0.0037(11) -0.0087(11)
N005 0.0383(12) 0.0505(11) 0.0447(11) 0.0005(9) 0.0100(9) 0.0046(9)
F006 0.0770(17) 0.0796(15) 0.097(2) -0.0138(11) -0.0043(14) 0.0198(11)
N007 0.0421(12) 0.0485(12) 0.0433(11) 0.0044(9) 0.0057(10) 0.0028(10)
N008 0.0399(12) 0.0544(12) 0.0394(11) 0.0002(9) 0.0093(9) 0.0047(9)
N009 0.0400(12) 0.0509(12) 0.0430(12) 0.0043(10) 0.0041(10) 0.0074(10)
N00A 0.0461(12) 0.0471(11) 0.0411(11) -0.0037(9) 0.0080(9) 0.0025(9)
F00B 0.0603(13) 0.0881(15) 0.129(2) -0.0107(15) -0.0106(14) -0.0105(12)
F00C 0.133(3) 0.1056(18) 0.0698(16) 0.0232(13) -0.0156(16) -0.0311(18)
N00D 0.0385(12) 0.0498(11) 0.0470(12) 0.0025(9) 0.0057(9) -0.0025(9)
F00E 0.0782(17) 0.0909(14) 0.108(2) -0.0345(15) 0.0200(15) -0.0002(13)
F00F 0.0946(18) 0.0874(16) 0.0965(17) 0.0302(14) 0.0179(14) 0.0165(13)
C00G 0.0425(14) 0.0506(14) 0.0446(13) 0.0026(11) 0.0135(11) 0.0072(11)
C00H 0.0388(13) 0.0481(13) 0.0542(15) -0.0081(11) 0.0111(12) -0.0001(11)
C00I 0.0389(13) 0.0469(13) 0.0447(13) -0.0005(10) 0.0086(11) 0.0019(10)
C00J 0.0466(14) 0.0473(13) 0.0403(13) 0.0027(10) 0.0046(11) 0.0013(11)
C00K 0.0434(16) 0.076(2) 0.073(2) 0.0077(16) 0.0034(15) -0.0138(15)
C00L 0.0504(17) 0.0670(18) 0.0635(18) -0.0006(15) 0.0143(14) 0.0172(14)
C00M 0.0432(14) 0.0468(13) 0.0428(13) -0.0009(11) 0.0060(12) -0.0037(11)
C00N 0.0484(17) 0.0440(13) 0.0520(16) -0.0035(11) 0.0159(14) 0.0032(11)
C00O 0.056(2) 0.0580(18) 0.0503(18) -0.0002(12) 0.0152(16) -0.0123(12)
C00P 0.0451(14) 0.0460(13) 0.0397(12) 0.0013(10) 0.0073(11) 0.0040(11)
C00Q 0.058(2) 0.0617(16) 0.0515(18) 0.0096(13) 0.0169(15) 0.0107(14)
C00S 0.0445(15) 0.0702(17) 0.0417(14) -0.0040(13) 0.0060(12) -0.0006(14)
C00T 0.0534(17) 0.0556(16) 0.0476(15) 0.0021(12) 0.0095(13) 0.0098(13)
C00U 0.0480(16) 0.0506(15) 0.0462(15) -0.0012(11) 0.0078(12) -0.0087(12)
C00V 0.0425(16) 0.076(2) 0.075(2) 0.0002(17) 0.0151(15) 0.0070(15)
C00W 0.0457(16) 0.0540(15) 0.0580(16) -0.0075(12) 0.0194(13) -0.0074(12)
C00X 0.0563(18) 0.0504(15) 0.0657(18) -0.0012(13) 0.0169(15) 0.0046(13)
C00Y 0.0459(17) 0.0598(16) 0.0676(19) -0.0040(15) 0.0105(14) 0.0059(14)
C00Z 0.0403(14) 0.0570(16) 0.0641(17) -0.0039(13) 0.0117(13) -0.0054(12)
C010 0.0455(16) 0.0629(17) 0.0603(17) 0.0036(13) 0.0064(13) 0.0023(13)
C011 0.0565(19) 0.090(2) 0.0451(15) -0.0047(15) 0.0075(14) 0.0005(17)
C012 0.0536(17) 0.0571(16) 0.0512(15) -0.0080(12) 0.0013(13) -0.0002(13)
C013 0.0599(18) 0.0531(15) 0.0516(16) 0.0029(12) 0.0038(13) -0.0062(13)
C014 0.0577(19) 0.0578(17) 0.0666(19) 0.0013(14) -0.0012(15) -0.0195(14)
C015 0.065(2) 0.089(2) 0.0473(17) 0.0127(17) 0.0132(16) 0.0154(19)
C016 0.063(2) 0.0603(17) 0.0483(15) 0.0071(13) 0.0065(14) -0.0032(14)
C017 0.065(2) 0.0501(16) 0.073(2) -0.0026(14) 0.0131(17) 0.0096(14)
C018 0.075(2) 0.0435(14) 0.077(2) -0.0031(14) 0.0010(18) -0.0057(14)
C019 0.086(3) 0.0551(18) 0.086(3) 0.0115(17) 0.028(2) -0.0110(17)
C01A 0.061(2) 0.0658(19) 0.077(2) -0.0137(16) 0.0374(18) -0.0116(16)
C01B 0.089(3) 0.0591(18) 0.0615(19) 0.0139(15) 0.0183(18) 0.0027(17)
C01C 0.081(3) 0.071(2) 0.0540(18) 0.0170(15) 0.0016(18) -0.0075(18)
F01D 0.161(4) 0.156(3) 0.132(3) -0.001(3) -0.050(3) -0.010(3)
C01E 0.068(2) 0.0541(16) 0.080(2) -0.0089(15) 0.0157(18) -0.0119(15)
C01F 0.0540(19) 0.070(2) 0.068(2) -0.0180(17) 0.0026(16) -0.0038(16)
C01G 0.0451(19) 0.061(2) 0.091(3) -0.0133(16) 0.0100(19) 0.0069(13)
C01H 0.086(3) 0.092(3) 0.0526(19) -0.0007(19) 0.0301(19) -0.011(2)
C01I 0.084(3) 0.088(3) 0.077(3) -0.012(2) 0.017(2) -0.034(2)
C01J 0.047(2) 0.0656(18) 0.101(3) -0.018(2) 0.028(2) -0.0067(16)
N01K 0.087(3) 0.126(4) 0.115(3) -0.016(3) 0.017(3) -0.038(3)
F01L 0.117(3) 0.208(4) 0.138(4) 0.019(3) -0.035(3) -0.013(3)
C01M 0.112(3) 0.088(3) 0.0500(18) 0.0130(17) 0.025(2) -0.017(2)
C01O 0.095(4) 0.175(8) 0.154(7) -0.002(5) 0.047(5) -0.027(4)
F4 0.455(13) 0.203(5) 0.126(4) 0.079(4) -0.061(6) -0.131(7)
F5 0.172(6) 0.71(2) 0.255(9) -0.183(13) 0.044(5) 0.155(10)
F8 0.72(2) 0.111(3) 0.182(6) 0.056(4) -0.100(9) -0.032(7)
F9 0.093(3) 0.455(13) 0.234(7) -0.099(7) 0.067(4) -0.043(5)

loop_
_atom_type_symbol
_atom_type_description
_atom_type_scat_dispersion_real
_atom_type_scat_dispersion_imag
_atom_type_scat_source
Ru Ru 0.0552 3.2960 'International Tables Vol C Tables 4.2.6.8 and 6.1.1.4'
C C 0.0181 0.0091 'International Tables Vol C Tables 4.2.6.8 and 6.1.1.4'
H H 0.0000 0.0000 'International Tables Vol C Tables 4.2.6.8 and 6.1.1.4'
N N 0.0311 0.0180 'International Tables Vol C Tables 4.2.6.8 and 6.1.1.4'
P P 0.2955 0.4335 'International Tables Vol C Tables 4.2.6.8 and 6.1.1.4'
F F 0.0727 0.0534 'International Tables Vol C Tables 4.2.6.8 and 6.1.1.4'

loop_
_citation_id
_citation_doi
_citation_year
1 10.1002/anie.202318863 2024

loop_
_geom_angle_atom_site_label_1
_geom_angle_atom_site_label_2
_geom_angle_atom_site_label_3
_geom_angle
_geom_angle_site_symmetry_1
_geom_angle_site_symmetry_3
_geom_angle_publ_flag
N005 Ru01 N008 91.70(9) . . ?
N007 Ru01 N005 96.33(9) . . ?
N007 Ru01 N008 171.54(9) . . ?
N007 Ru01 N00A 97.82(9) . . ?
N007 Ru01 N00D 89.24(9) . . ?
N009 Ru01 N005 170.25(10) . . ?
N009 Ru01 N007 76.13(10) . . ?
N009 Ru01 N008 96.17(10) . . ?
N009 Ru01 N00A 92.72(9) . . ?
N009 Ru01 N00D 94.18(10) . . ?
N00A Ru01 N005 94.44(9) . . ?
N00A Ru01 N008 78.82(9) . . ?
N00D Ru01 N005 79.39(9) . . ?
N00D Ru01 N008 94.89(9) . . ?
N00D Ru01 N00A 171.14(9) . . ?
F006 P002 F004 89.48(15) . . ?
F006 P002 F00B 91.25(16) . . ?
F006 P002 F00E 178.32(18) . . ?
F006 P002 F00F 88.98(16) . . ?
F00B P002 F004 178.71(16) . . ?
F00B P002 F00E 88.66(15) . . ?
F00B P002 F00F 90.80(16) . . ?
F00C P002 F004 91.32(16) . . ?
F00C P002 F006 91.23(18) . . ?
F00C P002 F00B 89.72(17) . . ?
F00C P002 F00E 90.45(19) . . ?
F00C P002 F00F 179.43(18) . . ?
F00E P002 F004 90.58(14) . . ?
F00F P002 F004 88.15(15) . . ?
F00F P002 F00E 89.35(17) . . ?
F01D P003 F01L 177.6(3) . . ?
F4 P003 F01D 86.2(3) . . ?
F4 P003 F01L 91.4(3) . . ?
F4 P003 F9 89.7(6) . . ?
F5 P003 F01D 86.7(4) . . ?
F5 P003 F01L 93.3(4) . . ?
F5 P003 F4 85.1(7) . . ?
F5 P003 F9 174.8(8) . . ?
F8 P003 F01D 95.1(4) . . ?
F8 P003 F01L 87.3(4) . . ?
F8 P003 F4 177.8(6) . . ?
F8 P003 F5 96.8(8) . . ?
F8 P003 F9 88.4(7) . . ?
F9 P003 F01D 93.5(3) . . ?
F9 P003 F01L 86.3(3) . . ?
C00P N005 Ru01 113.85(18) . . ?
C00Z N005 Ru01 128.1(2) . . ?
C00Z N005 C00P 117.9(2) . . ?
Ru01 N007 H007 128(2) . . ?
C00M N007 Ru01 118.9(2) . . ?
C00M N007 H007 113(2) . . ?
C00G N008 Ru01 113.62(18) . . ?
C00S N008 Ru01 128.9(2) . . ?
C00S N008 C00G 117.4(2) . . ?
Ru01 N009 H009 125(3) . . ?
C00I N009 Ru01 119.4(2) . . ?
C00I N009 H009 115(3) . . ?
C00N N00A Ru01 114.10(19) . . ?
C012 N00A Ru01 127.4(2) . . ?
C012 N00A C00N 118.5(3) . . ?
C00J N00D Ru01 113.55(18) . . ?
C010 N00D Ru01 128.8(2) . . ?
C010 N00D C00J 117.6(2) . . ?
N008 C00G C00N 116.7(2) . . ?
N008 C00G C00Q 124.1(3) . . ?
C00Q C00G C00N 119.2(3) . . ?
C00W C00H C00I 118.6(3) . . ?
C00Y C00H C00I 120.9(3) . . ?
C00Y C00H C00W 120.5(3) . . ?
N009 C00I C00H 126.9(3) . . ?
N009 C00I C00M 112.7(2) . . ?
C00H C00I C00M 120.4(2) . . ?
N00D C00J C00P 116.8(2) . . ?
N00D C00J C013 123.2(3) . . ?
C013 C00J C00P 119.9(3) . . ?
C010 C00K H00K 119.4 . . ?
C014 C00K H00K 119.4 . . ?
C014 C00K C010 121.1(3) . . ?
C00T C00L H00L 119.9 . . ?
C00V C00L H00L 119.9 . . ?
C00V C00L C00T 120.1(3) . . ?
N007 C00M C00I 112.7(3) . . ?
N007 C00M C00U 128.1(3) . . ?
C00U C00M C00I 119.2(3) . . ?
N00A C00N C00G 116.4(3) . . ?
N00A C00N C00X 122.8(3) . . ?
C00X C00N C00G 120.8(3) . . ?
C00U C00O C00W 120.5(3) . . ?
C01H C00O C00U 117.9(4) . . ?
C01H C00O C00W 121.6(4) . . ?
N005 C00P C00J 116.3(2) . . ?
N005 C00P C00T 123.7(3) . . ?
C00T C00P C00J 120.0(3) . . ?
C00G C00Q C015 116.0(3) . . ?
C00G C00Q C01B 119.4(3) . . ?
C015 C00Q C01B 124.6(3) . . ?
N008 C00S H00S 118.7 . . ?
N008 C00S C011 122.6(3) . . ?
C011 C00S H00S 118.7 . . ?
C00L C00T C017 124.9(3) . . ?
C00P C00T C00L 116.5(3) . . ?
C00P C00T C017 118.6(3) . . ?
C00O C00U C00M 120.0(3) . . ?
C016 C00U C00M 120.8(3) . . ?
C016 C00U C00O 119.2(3) . . ?
C00L C00V H00V 120.0 . . ?
C00L C00V C00Z 120.0(3) . . ?
C00Z C00V H00V 120.0 . . ?
C00H C00W C00O 121.3(3) . . ?
C00H C00W C01A 117.8(3) . . ?
C01A C00W C00O 120.9(3) . . ?
C00N C00X C019 117.9(3) . . ?
C01E C00X C00N 117.7(3) . . ?
C01E C00X C019 124.4(3) . . ?
C00H C00Y H00Y 120.0 . . ?
C01G C00Y C00H 120.0(4) . . ?
C01G C00Y H00Y 120.0 . . ?
N005 C00Z C00V 121.7(3) . . ?
N005 C00Z H00Z 119.1 . . ?
C00V C00Z H00Z 119.1 . . ?
N00D C010 C00K 122.2(3) . . ?
N00D C010 H010 118.9 . . ?
C00K C010 H010 118.9 . . ?
C00S C011 H011 120.1 . . ?
C015 C011 C00S 119.8(3) . . ?
C015 C011 H011 120.1 . . ?
N00A C012 H012 119.2 . . ?
N00A C012 C01F 121.6(3) . . ?
C01F C012 H012 119.2 . . ?
C00J C013 C018 118.4(3) . . ?
C014 C013 C00J 117.0(3) . . ?
C014 C013 C018 124.6(3) . . ?
C00K C014 C013 118.9(3) . . ?
C00K C014 H014 120.6 . . ?
C013 C014 H014 120.6 . . ?
C00Q C015 H015 120.0 . . ?
C011 C015 C00Q 120.0(3) . . ?
C011 C015 H015 120.0 . . ?
C00U C016 H016 111(3) . . ?
C01C C016 C00U 120.7(4) . . ?
C01C C016 H016 125(3) . . ?
C00T C017 H017 119.2 . . ?
C018 C017 C00T 121.6(3) . . ?
C018 C017 H017 119.2 . . ?
C013 C018 H018 119.3 . . ?
C017 C018 C013 121.4(3) . . ?
C017 C018 H018 119.3 . . ?
C00X C019 H019 119.0 . . ?
C01B C019 C00X 122.0(3) . . ?
C01B C019 H019 119.0 . . ?
C00W C01A H01A 119.4 . . ?
C01J C01A C00W 121.1(4) . . ?
C01J C01A H01A 119.4 . . ?
C00Q C01B H01B 119.6 . . ?
C019 C01B C00Q 120.7(3) . . ?
C019 C01B H01B 119.6 . . ?
C016 C01C H01C 120.1 . . ?
C01M C01C C016 119.8(4) . . ?
C01M C01C H01C 120.1 . . ?
C00X C01E H01E 120.4 . . ?
C01F C01E C00X 119.2(3) . . ?
C01F C01E H01E 120.4 . . ?
C012 C01F H01F 119.9 . . ?
C01E C01F C012 120.3(3) . . ?
C01E C01F H01F 119.9 . . ?
C00Y C01G H01G 120.0 . . ?
C01J C01G C00Y 120.0(4) . . ?
C01J C01G H01G 120.0 . . ?
C00O C01H H01H 119.2 . . ?
C01M C01H C00O 121.7(4) . . ?
C01M C01H H01H 119.2 . . ?
N01K C01I C01O 176.2(6) . . ?
C01A C01J H01J 119.7 . . ?
C01G C01J C01A 120.6(4) . . ?
C01G C01J H01J 119.7 . . ?
C01C C01M H01M 119.7 . . ?
C01H C01M C01C 120.7(3) . . ?
C01H C01M H01M 119.7 . . ?
C01I C01O H01D 109.5 . . ?
C01I C01O H01I 109.5 . . ?
C01I C01O H01K 109.5 . . ?
H01D C01O H01I 109.5 . . ?
H01D C01O H01K 109.5 . . ?
H01I C01O H01K 109.5 . . ?

loop_
_geom_bond_atom_site_label_1
_geom_bond_atom_site_label_2
_geom_bond_distance
_geom_bond_site_symmetry_2
_geom_bond_publ_flag
Ru01 N005 2.086(2) . ?
Ru01 N007 2.020(2) . ?
Ru01 N008 2.086(2) . ?
Ru01 N009 2.006(3) . ?
Ru01 N00A 2.081(2) . ?
Ru01 N00D 2.069(2) . ?
P002 F004 1.605(2) . ?
P002 F006 1.589(3) . ?
P002 F00B 1.589(2) . ?
P002 F00C 1.577(3) . ?
P002 F00E 1.591(3) . ?
P002 F00F 1.590(3) . ?
P003 F01D 1.540(4) . ?
P003 F01L 1.574(4) . ?
P003 F4 1.488(5) . ?
P003 F5 1.471(6) . ?
P003 F8 1.435(5) . ?
P003 F9 1.497(5) . ?
N005 C00P 1.359(4) . ?
N005 C00Z 1.328(4) . ?
N007 C00M 1.297(4) . ?
N007 H007 0.97(3) . ?
N008 C00G 1.361(4) . ?
N008 C00S 1.335(4) . ?
N009 C00I 1.299(4) . ?
N009 H009 0.62(4) . ?
N00A C00N 1.359(4) . ?
N00A C012 1.346(4) . ?
N00D C00J 1.375(4) . ?
N00D C010 1.331(4) . ?
C00G C00N 1.428(4) . ?
C00G C00Q 1.406(4) . ?
C00H C00I 1.460(4) . ?
C00H C00W 1.402(4) . ?
C00H C00Y 1.401(5) . ?
C00I C00M 1.479(4) . ?
C00J C00P 1.430(4) . ?
C00J C013 1.403(4) . ?
C00K H00K 0.9300 . ?
C00K C010 1.377(5) . ?
C00K C014 1.371(5) . ?
C00L H00L 0.9300 . ?
C00L C00T 1.407(5) . ?
C00L C00V 1.342(5) . ?
C00M C00U 1.449(4) . ?
C00N C00X 1.404(4) . ?
C00O C00U 1.400(5) . ?
C00O C00W 1.488(5) . ?
C00O C01H 1.398(5) . ?
C00P C00T 1.401(4) . ?
C00Q C015 1.416(6) . ?
C00Q C01B 1.428(5) . ?
C00S H00S 0.9300 . ?
C00S C011 1.398(5) . ?
C00T C017 1.421(5) . ?
C00U C016 1.397(5) . ?
C00V H00V 0.9300 . ?
C00V C00Z 1.414(5) . ?
C00W C01A 1.409(4) . ?
C00X C019 1.431(5) . ?
C00X C01E 1.398(5) . ?
C00Y H00Y 0.9300 . ?
C00Y C01G 1.388(5) . ?
C00Z H00Z 0.9300 . ?
C010 H010 0.9300 . ?
C011 H011 0.9300 . ?
C011 C015 1.357(6) . ?
C012 H012 0.9300 . ?
C012 C01F 1.391(5) . ?
C013 C014 1.403(5) . ?
C013 C018 1.427(5) . ?
C014 H014 0.9300 . ?
C015 H015 0.9300 . ?
C016 C01C 1.377(5) . ?
C016 H016 1.00(5) . ?
C017 H017 0.9300 . ?
C017 C018 1.342(5) . ?
C018 H018 0.9300 . ?
C019 H019 0.9300 . ?
C019 C01B 1.344(6) . ?
C01A H01A 0.9300 . ?
C01A C01J 1.379(6) . ?
C01B H01B 0.9300 . ?
C01C H01C 0.9300 . ?
C01C C01M 1.360(6) . ?
C01E H01E 0.9300 . ?
C01E C01F 1.379(6) . ?
C01F H01F 0.9300 . ?
C01G H01G 0.9300 . ?
C01G C01J 1.375(7) . ?
C01H H01H 0.9300 . ?
C01H C01M 1.355(7) . ?
C01I N01K 1.116(6) . ?
C01I C01O 1.423(7) . ?
C01J H01J 0.9300 . ?
C01M H01M 0.9300 . ?
C01O H01D 0.9600 . ?
C01O H01I 0.9600 . ?
C01O H01K 0.9600 . ?

loop_
_geom_torsion_atom_site_label_1
_geom_torsion_atom_site_label_2
_geom_torsion_atom_site_label_3
_geom_torsion_atom_site_label_4
_geom_torsion
_geom_torsion_site_symmetry_1
_geom_torsion_site_symmetry_2
_geom_torsion_site_symmetry_3
_geom_torsion_site_symmetry_4
_geom_torsion_publ_flag
Ru01 N005 C00P C00J -2.5(3) . . . . ?
Ru01 N005 C00P C00T 176.6(2) . . . . ?
Ru01 N005 C00Z C00V -176.1(2) . . . . ?
Ru01 N007 C00M C00I 4.8(3) . . . . ?
Ru01 N007 C00M C00U -174.6(2) . . . . ?
Ru01 N008 C00G C00N -5.5(3) . . . . ?
Ru01 N008 C00G C00Q 175.9(2) . . . . ?
Ru01 N008 C00S C011 -174.1(2) . . . . ?
Ru01 N009 C00I C00H 176.7(2) . . . . ?
Ru01 N009 C00I C00M -1.2(3) . . . . ?
Ru01 N00A C00N C00G 1.9(3) . . . . ?
Ru01 N00A C00N C00X -178.3(2) . . . . ?
Ru01 N00A C012 C01F 179.5(2) . . . . ?
Ru01 N00D C00J C00P 0.3(3) . . . . ?
Ru01 N00D C00J C013 -177.5(2) . . . . ?
Ru01 N00D C010 C00K 177.2(2) . . . . ?
N005 C00P C00T C00L -1.0(4) . . . . ?
N005 C00P C00T C017 -179.7(3) . . . . ?
N007 C00M C00U C00O 178.4(3) . . . . ?
N007 C00M C00U C016 -0.5(5) . . . . ?
N008 C00G C00N N00A 2.4(4) . . . . ?
N008 C00G C00N C00X -177.4(3) . . . . ?
N008 C00G C00Q C015 -1.1(4) . . . . ?
N008 C00G C00Q C01B 179.3(3) . . . . ?
N008 C00S C011 C015 -1.2(5) . . . . ?
N009 C00I C00M N007 -2.3(4) . . . . ?
N009 C00I C00M C00U 177.2(3) . . . . ?
N00A C00N C00X C019 177.9(3) . . . . ?
N00A C00N C00X C01E -1.8(5) . . . . ?
N00A C012 C01F C01E -0.8(5) . . . . ?
N00D C00J C00P N005 1.5(4) . . . . ?
N00D C00J C00P C00T -177.7(2) . . . . ?
N00D C00J C013 C014 -1.1(4) . . . . ?
N00D C00J C013 C018 178.7(3) . . . . ?
C00G N008 C00S C011 1.4(4) . . . . ?
C00G C00N C00X C019 -2.3(5) . . . . ?
C00G C00N C00X C01E 178.0(3) . . . . ?
C00G C00Q C015 C011 1.3(5) . . . . ?
C00G C00Q C01B C019 -1.6(6) . . . . ?
C00H C00I C00M N007 179.6(3) . . . . ?
C00H C00I C00M C00U -0.9(4) . . . . ?
C00H C00W C01A C01J -1.0(5) . . . . ?
C00H C00Y C01G C01J 0.2(6) . . . . ?
C00I C00H C00W C00O 0.3(4) . . . . ?
C00I C00H C00W C01A -178.4(3) . . . . ?
C00I C00H C00Y C01G 178.8(3) . . . . ?
C00I C00M C00U C00O -1.0(4) . . . . ?
C00I C00M C00U C016 -179.9(3) . . . . ?
C00J N00D C010 C00K 0.0(4) . . . . ?
C00J C00P C00T C00L 178.1(3) . . . . ?
C00J C00P C00T C017 -0.6(4) . . . . ?
C00J C013 C014 C00K 2.0(5) . . . . ?
C00J C013 C018 C017 -1.8(5) . . . . ?
C00L C00T C017 C018 -178.8(3) . . . . ?
C00L C00V C00Z N005 1.3(5) . . . . ?
C00M C00U C016 C01C 178.2(3) . . . . ?
C00N N00A C012 C01F 0.6(5) . . . . ?
C00N C00G C00Q C015 -179.7(3) . . . . ?
C00N C00G C00Q C01B 0.7(5) . . . . ?
C00N C00X C019 C01B 1.5(6) . . . . ?
C00N C00X C01E C01F 1.6(5) . . . . ?
C00O C00U C016 C01C -0.6(5) . . . . ?
C00O C00W C01A C01J -179.7(3) . . . . ?
C00O C01H C01M C01C -1.0(7) . . . . ?
C00P N005 C00Z C00V -0.2(4) . . . . ?
C00P C00J C013 C014 -178.9(3) . . . . ?
C00P C00J C013 C018 0.9(4) . . . . ?
C00P C00T C017 C018 -0.3(5) . . . . ?
C00Q C00G C00N N00A -178.9(3) . . . . ?
C00Q C00G C00N C00X 1.2(4) . . . . ?
C00S N008 C00G C00N 178.3(3) . . . . ?
C00S N008 C00G C00Q -0.3(4) . . . . ?
C00S C011 C015 C00Q -0.3(5) . . . . ?
C00T C00L C00V C00Z -2.2(5) . . . . ?
C00T C017 C018 C013 1.5(6) . . . . ?
C00U C00O C00W C00H -2.3(5) . . . . ?
C00U C00O C00W C01A 176.4(3) . . . . ?
C00U C00O C01H C01M -1.4(6) . . . . ?
C00U C016 C01C C01M -1.8(6) . . . . ?
C00V C00L C00T C00P 2.0(5) . . . . ?
C00V C00L C00T C017 -179.4(4) . . . . ?
C00W C00H C00I N009 -176.6(3) . . . . ?
C00W C00H C00I C00M 1.2(4) . . . . ?
C00W C00H C00Y C01G -1.0(5) . . . . ?
C00W C00O C00U C00M 2.6(5) . . . . ?
C00W C00O C00U C016 -178.6(3) . . . . ?
C00W C00O C01H C01M 179.3(4) . . . . ?
C00W C01A C01J C01G 0.3(6) . . . . ?
C00X C019 C01B C00Q 0.4(6) . . . . ?
C00X C01E C01F C012 -0.3(5) . . . . ?
C00Y C00H C00I N009 3.6(5) . . . . ?
C00Y C00H C00I C00M -178.5(3) . . . . ?
C00Y C00H C00W C00O -179.9(3) . . . . ?
C00Y C00H C00W C01A 1.4(5) . . . . ?
C00Y C01G C01J C01A 0.1(6) . . . . ?
C00Z N005 C00P C00J -179.0(3) . . . . ?
C00Z N005 C00P C00T 0.1(4) . . . . ?
C010 N00D C00J C00P 177.9(3) . . . . ?
C010 N00D C00J C013 0.1(4) . . . . ?
C010 C00K C014 C013 -2.0(5) . . . . ?
C012 N00A C00N C00G -179.1(3) . . . . ?
C012 N00A C00N C00X 0.7(4) . . . . ?
C013 C00J C00P N005 179.4(2) . . . . ?
C013 C00J C00P C00T 0.3(4) . . . . ?
C014 C00K C010 N00D 1.0(5) . . . . ?
C014 C013 C018 C017 178.0(4) . . . . ?
C015 C00Q C01B C019 178.9(4) . . . . ?
C016 C01C C01M C01H 2.6(7) . . . . ?
C018 C013 C014 C00K -177.8(3) . . . . ?
C019 C00X C01E C01F -178.1(3) . . . . ?
C01B C00Q C015 C011 -179.1(4) . . . . ?
C01E C00X C019 C01B -178.8(4) . . . . ?
C01H C00O C00U C00M -176.7(3) . . . . ?
C01H C00O C00U C016 2.2(5) . . . . ?
C01H C00O C00W C00H 177.0(3) . . . . ?
C01H C00O C00W C01A -4.4(5) . . . . ?

loop_
_smtbx_masks_void_nr
_smtbx_masks_void_average_x
_smtbx_masks_void_average_y
_smtbx_masks_void_average_z
_smtbx_masks_void_volume
_smtbx_masks_void_count_electrons
_smtbx_masks_void_content
1 0.000 0.000 0.500 416.1 85.5 ?
2 -0.500 0.500 0.000 416.1 85.5 ?
